data_2006930
loop_
_publ_author_name
'Fu, Tai Y.'
'Gamlin, Janet N.'
'Olovsson, Gunnar'
'Scheffer, John R.'
'Trotter, James'
'Young, Dean T.'

_publ_section_title
;
 Photochemistry of Triptycene-1,4-quinone
;
_journal_issue 1
_journal_name_full 'Acta Crystallographica Section C'
_journal_page_first 116
_journal_page_last 119
_journal_paper_doi 10.1107/S0108270197012109
_journal_volume 54
_journal_year 1998
_chemical_formula_moiety 'C20 H12 O2'
_chemical_formula_sum 'C20 H12 O2'
_chemical_formula_weight 284.31
_space_group_IT_number 62
_symmetry_cell_setting orthorhombic
_symmetry_space_group_name_Hall '-P 2ac 2n'
_symmetry_space_group_name_H-M 'P n m a'
_cell_angle_alpha 90
_cell_angle_beta 90
_cell_angle_gamma 90
_cell_formula_units_Z 4
_cell_length_a 13.979(2)
_cell_length_b 12.608(7)
_cell_length_c 8.024(2)
_cell_measurement_reflns_used 15
_cell_measurement_temperature 294
_cell_measurement_theta_max 17.8
_cell_measurement_theta_min 10.2
_cell_volume 1414.2(9)
_computing_cell_refinement 'MSC/AFC Diffractometer Control Software'
_computing_data_collection
;MSC/AFC Diffractometer Control Software (Molecular Structure Corporation,
 1994)
;
_computing_data_reduction 'TEXSAN (Molecular Structure Corporation, 1995)'
_computing_publication_material TEXSAN
_computing_structure_refinement TEXSAN
_computing_structure_solution 'SIR92 (Altomare et al., 1993)'
_diffrn_ambient_temperature 294
_diffrn_measurement_device 'Rigaku AFC6S'
_diffrn_measurement_method \w-2\q
_diffrn_radiation_monochromator graphite
_diffrn_radiation_source 'X-ray tube'
_diffrn_radiation_type 'Mo K\a'
_diffrn_radiation_wavelength 0.7107
_diffrn_reflns_av_R_equivalents 0.00
_diffrn_reflns_av_sigmaI/netI 0.27
_diffrn_reflns_limit_h_max 21
_diffrn_reflns_limit_h_min 0
_diffrn_reflns_limit_k_max 19
_diffrn_reflns_limit_k_min 0
_diffrn_reflns_limit_l_max 0
_diffrn_reflns_limit_l_min -12
_diffrn_reflns_number 2657
_diffrn_reflns_reduction_process 'Lp corrections applied'
_diffrn_reflns_theta_max 32.52
_diffrn_reflns_theta_min 2.17
_diffrn_standards_decay_% 0.0
_diffrn_standards_interval_count 200
_diffrn_standards_number 3
_exptl_absorpt_coefficient_mu 0.080
_exptl_absorpt_correction_T_max 0.99
_exptl_absorpt_correction_T_min 0.93
_exptl_absorpt_correction_type '\y scans (North, Phillips & Mathews, 1968)'
_exptl_crystal_colour yellow
_exptl_crystal_density_diffrn 1.335
_exptl_crystal_density_method 'not measured'
_exptl_crystal_description plate
_exptl_crystal_F_000 592
_exptl_crystal_size_max 0.30
_exptl_crystal_size_mid 0.20
_exptl_crystal_size_min 0.08
_refine_diff_density_max 0.25
_refine_diff_density_min -0.25
_refine_ls_extinction_method none
_refine_ls_goodness_of_fit_ref 1.087
_refine_ls_hydrogen_treatment 'H atoms in calculated positions, C-H = 0.95\%A, U = 1.2U(C)'
_refine_ls_matrix_type full
_refine_ls_number_constraints 0
_refine_ls_number_parameters 100
_refine_ls_number_reflns 2657
_refine_ls_number_restraints 0
_refine_ls_R_factor_gt 0.058
_refine_ls_shift/esd_max 0.032
_refine_ls_shift/esd_mean 0.017
_refine_ls_structure_factor_coef Fsqd
_refine_ls_weighting_details 'w = 1/[\s^2^(F~o~^2^) + 0.0004(F~o~^2^)^2^]'
_refine_ls_weighting_scheme calc
_refine_ls_wR_factor_ref 0.177
_reflns_number_gt 506
_reflns_number_total 2657
_reflns_threshold_expression I>3\s(I)
_cod_data_source_file fr1071.cif
_cod_data_source_block 1
_cod_depositor_comments
;
The following automatic conversions were performed:

'_refine_ls_weighting_scheme' value 'w = 1/[\s^2^(F~o~^2^) +
0.0004(F~o~^2^)^2^]' was changed to 'calc'. New tag
'_refine_ls_weighting_details' was created. The value of the new tag
was set to 'w = 1/[\s^2^(F~o~^2^) + 0.0004(F~o~^2^)^2^]'.

Automatic conversion script
Id: cif_fix_values 3143 2015-03-26 13:38:13Z robertas 
;
_cod_original_cell_volume 1414.0(10)
_cod_database_code 2006930

loop_
_symmetry_equiv_pos_as_xyz
'  +x,  +y,  +z'
1/2+x,1/2-y,1/2-z
'  -x,1/2+y,  -z'
'1/2-x,  -y,1/2+z'
'  -x,  -y,  -z'
1/2-x,1/2+y,1/2+z
'  +x,1/2-y,  +z'
'1/2+x,  +y,1/2-z'

loop_
_atom_site_aniso_label
_atom_site_aniso_U_11
_atom_site_aniso_U_22
_atom_site_aniso_U_33
_atom_site_aniso_U_12
_atom_site_aniso_U_13
_atom_site_aniso_U_23
O1 .075(2) .092(2) .133(2) -.016(2) .007(2) .034(2)
C1 .0340(10) .105(4) .066(2) -.005(2) .011(2) .008(2)
C2 .049(2) .063(2) .053(2) -.018(2) -.007(2) .021(2)
C3 .0360(10) .062(2) .0270(10) -.004(2) -.0010(10) .004(2)
C4 .045(2) .046(2) .0430(10) .006(2) .003(2) .003(2)
C5 .0350(10) .055(2) .0340(10) .000(2) .0060(10) .004(2)
C6 .037(2) .096(3) .055(2) .004(2) .007(2) .018(2)
C7 .042(2) .120(4) .058(2) .016(2) .000(2) .015(2)
C8 .0330(10) .061(2) .0360(10) .004(2) -.001(2) -.0020(10)
C9 .0380(10) .075(2) .056(2) .000(2) .003(2) -.019(2)
C10 .052(2) .122(3) .040(2) .005(3) .006(2) -.011(2)

loop_
_atom_site_label
_atom_site_fract_x
_atom_site_fract_y
_atom_site_fract_z
_atom_site_U_iso_or_equiv
_atom_site_thermal_displace_type
_atom_site_calc_flag
_atom_site_calc_attached_atom
_atom_site_refinement_flags
_atom_site_occupancy
O1 .4126(2) .0409(2) .4115(3) .1000(10) Uani d ? . 1.000
C1 .3428(2) .1985(3) .5068(4) .0680(10) Uani d ? . 1.000
C2 .4170(3) .1384(3) .4219(4) .0548(9) Uani d ? . 1.000
C3 .4963(2) .1964(2) .3473(3) .0416(8) Uani d ? . 1.000
C4 .5820(2) .1486(2) .2612(3) .0446(8) Uani d ? . 1.000
C5 .6695(2) .1960(2) .3473(3) .0412(8) Uani d ? . 1.000
C6 .7435(2) .1384(3) .4190(4) .0630(10) Uani d ? . 1.000
C7 .8181(2) .1958(3) .4941(4) .0730(10) Uani d ? . 1.000
C8 .5818(2) .1947(2) .0867(3) .0434(7) Uani d ? . 1.000
C9 .5830(2) .1398(3) -.0620(4) .0563(9) Uani d ? . 1.000
C10 .5843(2) .1956(3) -.2113(3) .0710(10) Uani d ? . 1.000
H1 .2933 .1616 .5635 .082 Uiso c ? . 1.000
H2 .5817 .0732 .2622 .053 Uiso c ? . 1.000
H3 .7436 .0631 .4173 .075 Uiso c ? . 1.000
H4 .8693 .1587 .5457 .088 Uiso c ? . 1.000
H5 .5830 .0645 -.0623 .068 Uiso c ? . 1.000
H6 .5851 .1581 -.3140 .086 Uiso c ? . 1.000

loop_
_atom_type_symbol
_atom_type_scat_dispersion_real
_atom_type_scat_dispersion_imag
_atom_type_scat_source
C 0.003 0.002
;International Tables for Crystallography
(1992, Vol. C, Tables 4.2.6.8 and 6.1.1.1)
;
H 0.000 0.000
;International Tables for Crystallography
(1992, Vol. C, Table 6.1.1.2)
;
O 0.011 0.006
;International Tables for Crystallography
(1992, Vol. C, Tables 4.2.6.8 and 6.1.1.1)
;

loop_
_geom_angle_atom_site_label_1
_geom_angle_atom_site_label_2
_geom_angle_atom_site_label_3
_geom_angle_site_symmetry_1
_geom_angle_site_symmetry_3
_geom_angle
_geom_angle_publ_flag
C1 C1 C2 7 . 121.4(2) no
C1 C1 H1 7 . 119.3 no
C2 C1 H1 . . 119.3 no
O1 C2 C1 . . 121.0(3) no
O1 C2 C3 . . 120.7(4) no
C1 C2 C3 . . 118.3(3) no
C2 C3 C3 . 7 120.1(2) no
C2 C3 C4 . . 126.3(3) no
C3 C3 C4 7 . 113.6(2) no
C3 C4 C5 . . 105.8(2) no
C3 C4 C8 . . 105.5(2) no
C3 C4 H2 . . 113.1 no
C5 C4 C8 . . 105.6(2) no
C5 C4 H2 . . 113.1 no
C8 C4 H2 . . 113.1 no
C4 C5 C5 . 7 113.1(2) no
C4 C5 C6 . . 125.4(3) no
C5 C5 C6 7 . 121.5(2) no
C5 C6 C7 . . 117.5(3) no
C5 C6 H3 . . 121.3 no
C7 C6 H3 . . 121.2 no
C6 C7 C7 . 7 121.0(2) no
C6 C7 H4 . . 119.5 no
C7 C7 H4 7 . 119.5 no
C4 C8 C8 . 7 112.60(10) no
C4 C8 C9 . . 127.3(3) no
C8 C8 C9 7 . 120.1(2) no
C8 C9 C10 . . 119.5(3) no
C8 C9 H5 . . 120.2 no
C10 C9 H5 . . 120.2 no
C9 C10 C10 . 7 120.4(2) no
C9 C10 H6 . . 119.8 no
C10 C10 H6 7 . 119.8 no

loop_
_geom_bond_atom_site_label_1
_geom_bond_atom_site_label_2
_geom_bond_site_symmetry_1
_geom_bond_site_symmetry_2
_geom_bond_distance
_geom_bond_publ_flag
O1 C2 . . 1.234(4) no
C1 C1 . 7 1.299(7) no
C1 C2 . . 1.453(5) no
C1 H1 . . .95 no
C2 C3 . . 1.457(4) no
C3 C3 . 7 1.351(6) no
C3 C4 . . 1.509(4) no
C4 C5 . . 1.526(4) no
C4 C8 . . 1.516(4) no
C4 H2 . . .95 no
C5 C5 . 7 1.361(6) no
C5 C6 . . 1.389(4) no
C6 C7 . . 1.406(4) no
C6 H3 . . .95 no
C7 C7 . 7 1.367(8) no
C7 H4 . . .95 no
C8 C8 . 7 1.394(5) no
C8 C9 . . 1.379(4) no
C9 C10 . . 1.389(4) no
C9 H5 . . .95 no
C10 C10 . 7 1.373(7) no
C10 H6 . . .95 no

loop_
_geom_contact_atom_site_label_1
_geom_contact_atom_site_label_2
_geom_contact_distance
_geom_contact_site_symmetry_2
_geom_contact_publ_flag
O1 O1 3.008(6) 5_656 no
O1 C10 3.387(4) 5_655 no
O1 C6 3.424(4) 5_656 no
O1 C2 3.546(4) 5_656 no
O1 C4 3.551(4) 5_656 no
O1 C10 3.387(4) 5_655 no
O1 C6 3.424(4) 5_656 no
O1 C2 3.546(4) 5_656 no
O1 C4 3.551(4) 5_656 no

loop_
_geom_torsion_atom_site_label_1
_geom_torsion_atom_site_label_2
_geom_torsion_atom_site_label_3
_geom_torsion_atom_site_label_4
_geom_torsion_site_symmetry_3
_geom_torsion_site_symmetry_4
_geom_torsion
_geom_torsion_publ_flag
O1 C2 C1 C1 . 7 -174.4(3) no
O1 C2 C3 C3 . 7 174.4(3) no
O1 C2 C3 C4 . . -3.7(5) no
C1 C2 C3 C3 . 7 -4.8(3) no
C1 C2 C3 C4 . . 177.1(3) no
C2 C1 C1 C2 7 7 0.0000 no
C2 C3 C3 C2 7 7 0.0000 no
C2 C3 C3 C4 7 7 -178.4(3) no
C2 C3 C4 C5 . . -126.3(3) no
C2 C3 C4 C8 . . 122.0(3) no
C3 C4 C5 C5 . 7 -55.1(2) no
C3 C4 C5 C6 . . 125.3(3) no
C3 C4 C8 C8 . 7 55.6(2) no
C3 C4 C8 C9 . . -125.4(4) no
C4 C3 C3 C4 7 7 0.0000 no
C4 C5 C5 C4 7 7 0.0000 no
C4 C5 C5 C6 7 7 -179.6(3) no
C4 C5 C6 C7 . . -179.6(2) no
C4 C8 C8 C4 7 7 0.0000 no
C4 C8 C8 C9 7 7 179.0(4) no
C4 C8 C9 C10 . . -178.9(3) no
C5 C4 C8 C8 . 7 -56.1(2) no
C5 C4 C8 C9 . . 122.8(4) no
C5 C6 C7 C7 . 7 -0.9(3) no
C6 C5 C4 C8 . . -123.1(3) no
C6 C5 C5 C6 7 7 0.0000 no
C6 C7 C7 C6 7 7 0.0000 no
C8 C9 C10 C10 . 7 0.0(4) no
C9 C8 C8 C9 7 7 0.0000 no
C9 C10 C10 C9 7 7 0.0000 no
